data_7158073
loop_
_publ_author_name
'Gao, Xing'
'Zhu, Dongyu'
'Jiang, Feng'
'Liao, Jianning'
'Wang, Wei'
'Wu, Yongjun'
'Zheng, Lufei'
'Guo, Hongchao'

_publ_section_title
;
 Palladium-catalyzed stereoselective (3 + 2) cycloaddition of
 vinylethylene carbonates with cyclic <i>N</i>-sulfonyl ketimines.
;
_journal_issue 22
_journal_name_full 'Organic &amp; biomolecular chemistry'
_journal_page_first 4877
_journal_page_last 4881
_journal_paper_doi 10.1039/d1ob00614b
_journal_volume 19
_journal_year 2021
_chemical_formula_moiety 'C31 H25 N O4 S'
_chemical_formula_sum 'C31 H25 N O4 S'
_chemical_formula_weight 507.58
_space_group_crystal_system triclinic
_space_group_IT_number 2
_space_group_name_Hall '-P 1'
_space_group_name_H-M_alt 'P -1'
_atom_sites_solution_hydrogens mixed
_atom_sites_solution_primary direct
_audit_creation_date 2018-12-03
_audit_creation_method
;
Olex2 1.2
(compiled 2018.05.29 svn.r3508 for OlexSys, GUI svn.r5506)
;
_audit_update_record
;
2019-01-19 deposited with the CCDC.	2021-05-10 downloaded from the CCDC.
;
_cell_angle_alpha 97.37(3)
_cell_angle_beta 95.12(3)
_cell_angle_gamma 94.17(3)
_cell_formula_units_Z 2
_cell_length_a 7.6699(15)
_cell_length_b 11.185(2)
_cell_length_c 14.839(3)
_cell_measurement_reflns_used 3796
_cell_measurement_temperature 153(2)
_cell_measurement_theta_max 27.4778
_cell_measurement_theta_min 1.3907
_cell_volume 1252.9(4)
_computing_molecular_graphics 'Olex2 (Dolomanov et al., 2009)'
_computing_publication_material 'Olex2 (Dolomanov et al., 2009)'
_computing_structure_refinement 'XL (Sheldrick, 2008)'
_computing_structure_solution 'ShelXS (Sheldrick, 2008)'
_diffrn_ambient_temperature 153.15
_diffrn_measured_fraction_theta_full 0.991
_diffrn_measured_fraction_theta_max 0.986
_diffrn_measurement_device_type 'multiwire proportional'
_diffrn_measurement_method 'phi and omega scans'
_diffrn_radiation_monochromator graphite
_diffrn_radiation_type MoK\a
_diffrn_radiation_wavelength 0.71073
_diffrn_reflns_av_R_equivalents 0.0307
_diffrn_reflns_av_unetI/netI 0.0422
_diffrn_reflns_Laue_measured_fraction_full 0.991
_diffrn_reflns_Laue_measured_fraction_max 0.986
_diffrn_reflns_limit_h_max 9
_diffrn_reflns_limit_h_min -9
_diffrn_reflns_limit_k_max 14
_diffrn_reflns_limit_k_min -14
_diffrn_reflns_limit_l_max 18
_diffrn_reflns_limit_l_min -19
_diffrn_reflns_number 11494
_diffrn_reflns_point_group_measured_fraction_full 0.991
_diffrn_reflns_point_group_measured_fraction_max 0.986
_diffrn_reflns_theta_full 25.242
_diffrn_reflns_theta_max 27.491
_diffrn_reflns_theta_min 1.391
_exptl_absorpt_coefficient_mu 0.168
_exptl_absorpt_correction_T_max 1.0000
_exptl_absorpt_correction_T_min 0.8151
_exptl_absorpt_correction_type multi-scan
_exptl_absorpt_process_details 'CrystalClear (Rigaku Inc., 2008)'
_exptl_crystal_colour colorless
_exptl_crystal_density_diffrn 1.345
_exptl_crystal_description block
_exptl_crystal_F_000 532
_exptl_crystal_size_max 0.23
_exptl_crystal_size_mid 0.21
_exptl_crystal_size_min 0.19
_refine_diff_density_max 0.273
_refine_diff_density_min -0.423
_refine_diff_density_rms 0.047
_refine_ls_extinction_method none
_refine_ls_goodness_of_fit_ref 1.081
_refine_ls_hydrogen_treatment constr
_refine_ls_matrix_type full
_refine_ls_number_parameters 407
_refine_ls_number_reflns 5668
_refine_ls_number_restraints 310
_refine_ls_restrained_S_all 1.064
_refine_ls_R_factor_all 0.0610
_refine_ls_R_factor_gt 0.0542
_refine_ls_shift/su_max 0.000
_refine_ls_shift/su_mean 0.000
_refine_ls_structure_factor_coef Fsqd
_refine_ls_weighting_details 'w=1/[\s^2^(Fo^2^)+(0.0291P)^2^+0.8649P] where P=(Fo^2^+2Fc^2^)/3'
_refine_ls_weighting_scheme calc
_refine_ls_wR_factor_gt 0.1092
_refine_ls_wR_factor_ref 0.1138
_reflns_Friedel_coverage 0.000
_reflns_number_gt 5108
_reflns_number_total 5668
_reflns_threshold_expression 'I > 2\s(I)'
_cod_data_source_file d1ob00614b2.cif
_cod_data_source_block bww18543a
_cod_depositor_comments 'Adding full bibliography for 7158073--7158075.cif.'
_cod_database_code 7158073
_shelx_shelxl_version_number 2018/3
_shelx_space_group_comment
;
The symmetry employed for this shelxl refinement is uniquely defined
by the following loop, which should always be used as a source of
symmetry information in preference to the above space-group names.
They are only intended as comments.
;
_shelx_estimated_absorpt_t_max 0.969
_shelx_estimated_absorpt_t_min 0.962
_olex2_refinement_description
;
1. Fixed Uiso
 At 1.2 times of:
  All C(H) groups, All C(H,H) groups
2. Restrained distances
 C14A-C13A = C15A-C14A = C15A-C10A = C11A-C10A = C12A-C11A = C13A-C12A = C13-
 C12 = C14-C13 = C15-C14 = C15-C10 = C11-C10 = C12-C11
 1.39 with sigma of 0.02
 C9A-C10A = C9-C10
 1.51 with sigma of 0.02
 C8A-C7 = C8-C7
 1.54 with sigma of 0.02
3. Uiso/Uaniso restraints and constraints
C10 \\sim C11 \\sim C12 \\sim C13 \\sim C14 \\sim C15 \\sim C10A \\sim C15A
\\sim C14A \\sim C13A \\sim C12A \\sim C11A: within 1.7A with sigma of 0.01 and
sigma for terminal atoms of 0.01
C8 \\sim C9 \\sim C9A \\sim C8A: within 1.7A with sigma of 0.01 and sigma for
terminal atoms of 0.01
Uanis(C8) \\sim Ueq, Uanis(C9) \\sim Ueq, Uanis(C8A) \\sim Ueq, Uanis(C9A)
\\sim Ueq, Uanis(C10) \\sim Ueq, Uanis(C11) \\sim Ueq, Uanis(C12) \\sim Ueq,
Uanis(C13) \\sim Ueq, Uanis(C14) \\sim Ueq, Uanis(C15) \\sim Ueq, Uanis(C10A)
\\sim Ueq, Uanis(C15A) \\sim Ueq, Uanis(C14A) \\sim Ueq, Uanis(C13A) \\sim Ueq,
Uanis(C12A) \\sim Ueq, Uanis(C11A) \\sim Ueq: with sigma of 0.01 and sigma for
terminal atoms of 0.01
4. Others
 Sof(C8A)=Sof(H8A)=Sof(C9A)=Sof(H9A)=Sof(C10A)=Sof(C15A)=Sof(H15A)=Sof(C14A)=
 Sof(H14A)=Sof(C13A)=Sof(H13A)=Sof(C12A)=Sof(H12A)=Sof(C11A)=Sof(H11A)=1-FVAR(1)
 Sof(C8)=Sof(H8)=Sof(C9)=Sof(H9)=Sof(C10)=Sof(C11)=Sof(H11)=Sof(C12)=Sof(H12)=
 Sof(C13)=Sof(H13)=Sof(C14)=Sof(H14)=Sof(C15)=Sof(H15)=FVAR(1)
5.a Riding coordinates:
 C8A(H8A), C9A(H9A)
5.b Secondary CH2 refined with riding coordinates:
 C16(H16A,H16B)
5.c Aromatic/amide H refined with riding coordinates:
 C2(H2), C3(H3), C4(H4), C5(H5), C8(H8), C9(H9), C11(H11), C12(H12), C13(H13),
 C14(H14), C15(H15), C19(H19), C21(H21), C22(H22), C24(H24), C25(H25), C27(H27),
  C28(H28), C29(H29), C30(H30), C31(H31), C15A(H15A), C14A(H14A), C13A(H13A),
 C12A(H12A), C11A(H11A)
5.d X=CH2 refined with riding coordinates:
 C18(H18A,H18B)
;
_olex2_submission_special_instructions 'No special instructions were received'

loop_
_space_group_symop_operation_xyz
'x, y, z'
'-x, -y, -z'

loop_
_atom_site_label
_atom_site_type_symbol
_atom_site_fract_x
_atom_site_fract_y
_atom_site_fract_z
_atom_site_U_iso_or_equiv
_atom_site_adp_type
_atom_site_occupancy
_atom_site_site_symmetry_order
_atom_site_calc_flag
_atom_site_refinement_flags_posn
_atom_site_refinement_flags_adp
_atom_site_refinement_flags_occupancy
_atom_site_disorder_assembly
_atom_site_disorder_group
S1 S 0.32821(6) 0.09053(4) 0.20987(3) 0.02808(12) Uani 1 1 d . . . . .
O1 O 0.37346(17) -0.04447(11) 0.22264(9) 0.0288(3) Uani 1 1 d . . . . .
O2 O 0.45752(17) 0.16988(12) 0.26716(10) 0.0358(3) Uani 1 1 d . . . . .
O3 O 0.30640(18) 0.09211(13) 0.11447(10) 0.0354(3) Uani 1 1 d . . . . .
O4 O -0.03250(17) 0.02676(13) 0.35242(9) 0.0330(3) Uani 1 1 d . . . . .
N1 N 0.14311(19) 0.10247(14) 0.25247(10) 0.0252(3) Uani 1 1 d . . . . .
C1 C 0.3669(2) -0.07384(16) 0.31200(13) 0.0264(4) Uani 1 1 d . . . . .
C2 C 0.4671(3) -0.16594(17) 0.33394(14) 0.0319(4) Uani 1 1 d . . . . .
H2 H 0.536632 -0.204130 0.290722 0.038 Uiso 1 1 calc R . . . .
C3 C 0.4645(3) -0.20163(19) 0.41976(15) 0.0369(5) Uani 1 1 d . . . . .
H3 H 0.530143 -0.266170 0.435255 0.044 Uiso 1 1 calc R . . . .
C4 C 0.3660(3) -0.1432(2) 0.48319(15) 0.0399(5) Uani 1 1 d . . . . .
H4 H 0.365562 -0.166782 0.542431 0.048 Uiso 1 1 calc R . . . .
C5 C 0.2682(3) -0.0503(2) 0.45997(14) 0.0362(5) Uani 1 1 d . . . . .
H5 H 0.203006 -0.009491 0.504138 0.043 Uiso 1 1 calc R . . . .
C6 C 0.2638(2) -0.01586(17) 0.37321(13) 0.0276(4) Uani 1 1 d . . . . .
C7 C 0.1414(2) 0.07931(18) 0.34942(12) 0.0281(4) Uani 1 1 d D . . . .
C8 C 0.1864(4) 0.2021(3) 0.40803(19) 0.0251(6) Uani 0.799(5) 1 d D U P A 1
H8 H 0.286586 0.251191 0.397000 0.030 Uiso 0.799(5) 1 calc R . P A 1
C9 C 0.0904(3) 0.2428(2) 0.47397(17) 0.0298(6) Uani 0.799(5) 1 d D U P A 1
H9 H -0.014601 0.195133 0.479805 0.036 Uiso 0.799(5) 1 calc R . P A 1
C10 C 0.1313(4) 0.3543(3) 0.5386(3) 0.0307(7) Uani 0.799(5) 1 d D U P A 1
C11 C 0.2462(5) 0.4498(3) 0.5232(3) 0.0403(8) Uani 0.799(5) 1 d D U P A 1
H11 H 0.297075 0.446890 0.467004 0.048 Uiso 0.799(5) 1 calc R . P A 1
C12 C 0.2871(9) 0.5503(5) 0.5903(4) 0.0466(12) Uani 0.799(5) 1 d D U P A 1
H12 H 0.365744 0.615181 0.579322 0.056 Uiso 0.799(5) 1 calc R . P A 1
C13 C 0.2146(10) 0.5560(6) 0.6719(4) 0.0453(11) Uani 0.799(5) 1 d D U P A 1
H13 H 0.246149 0.623072 0.718059 0.054 Uiso 0.799(5) 1 calc R . P A 1
C14 C 0.0970(6) 0.4644(4) 0.6863(3) 0.0518(10) Uani 0.799(5) 1 d D U P A 1
H14 H 0.043253 0.469601 0.741766 0.062 Uiso 0.799(5) 1 calc R . P A 1
C15 C 0.0550(5) 0.3638(3) 0.6207(2) 0.0432(8) Uani 0.799(5) 1 d D U P A 1
H15 H -0.026654 0.300766 0.631976 0.052 Uiso 0.799(5) 1 calc R . P A 1
C16 C -0.1412(2) 0.06811(19) 0.28159(13) 0.0300(4) Uani 1 1 d . . . . .
H16A H -0.168875 0.152297 0.300016 0.036 Uiso 1 1 calc R . . . .
H16B H -0.252454 0.015773 0.266894 0.036 Uiso 1 1 calc R . . . .
C17 C -0.0324(2) 0.06090(16) 0.19933(12) 0.0246(4) Uani 1 1 d . . . . .
C18 C -0.0941(3) -0.1670(2) 0.17377(18) 0.0473(6) Uani 1 1 d . . . . .
H18A H -0.145590 -0.165855 0.229732 0.057 Uiso 1 1 calc R . . . .
H18B H -0.087254 -0.241723 0.136281 0.057 Uiso 1 1 calc R . . . .
C19 C -0.0324(2) -0.06550(16) 0.14825(13) 0.0285(4) Uani 1 1 d . . . . .
H19 H 0.017732 -0.071861 0.091720 0.034 Uiso 1 1 calc R . . . .
C20 C -0.0896(2) 0.15142(16) 0.13677(12) 0.0240(4) Uani 1 1 d . . . . .
C21 C -0.0200(2) 0.27145(17) 0.15157(13) 0.0280(4) Uani 1 1 d . . . . .
H21 H 0.068409 0.297527 0.200567 0.034 Uiso 1 1 calc R . . . .
C22 C -0.0784(2) 0.35316(17) 0.09572(13) 0.0279(4) Uani 1 1 d . . . . .
H22 H -0.028105 0.434502 0.106595 0.034 Uiso 1 1 calc R . . . .
C23 C -0.2091(2) 0.31891(17) 0.02390(13) 0.0271(4) Uani 1 1 d . . . . .
C24 C -0.2808(3) 0.19895(17) 0.01040(14) 0.0309(4) Uani 1 1 d . . . . .
H24 H -0.371852 0.173390 -0.037398 0.037 Uiso 1 1 calc R . . . .
C25 C -0.2212(2) 0.11654(17) 0.06576(13) 0.0285(4) Uani 1 1 d . . . . .
H25 H -0.270990 0.035097 0.054964 0.034 Uiso 1 1 calc R . . . .
C26 C -0.2690(2) 0.40779(17) -0.03569(14) 0.0296(4) Uani 1 1 d . . . . .
C27 C -0.2838(3) 0.52770(17) 0.00037(15) 0.0337(4) Uani 1 1 d . . . . .
H27 H -0.252431 0.553164 0.063677 0.040 Uiso 1 1 calc R . . . .
C28 C -0.3434(3) 0.61012(19) -0.05478(17) 0.0406(5) Uani 1 1 d . . . . .
H28 H -0.352173 0.691473 -0.029081 0.049 Uiso 1 1 calc R . . . .
C29 C -0.3901(3) 0.5749(2) -0.14661(18) 0.0463(6) Uani 1 1 d . . . . .
H29 H -0.432726 0.631379 -0.184068 0.056 Uiso 1 1 calc R . . . .
C30 C -0.3746(3) 0.4572(2) -0.18395(18) 0.0505(6) Uani 1 1 d . . . . .
H30 H -0.405899 0.432652 -0.247377 0.061 Uiso 1 1 calc R . . . .
C31 C -0.3131(3) 0.37399(19) -0.12892(15) 0.0412(5) Uani 1 1 d . . . . .
H31 H -0.301200 0.293411 -0.155377 0.049 Uiso 1 1 calc R . . . .
C8A C 0.1447(15) 0.1689(11) 0.4333(7) 0.026(2) Uani 0.201(5) 1 d D U P A 2
H8A H 0.081731 0.143748 0.480827 0.031 Uiso 0.201(5) 1 d R . P A 2
C9A C 0.1576(13) 0.2819(10) 0.4245(7) 0.033(2) Uani 0.201(5) 1 d D U P A 2
H9A H 0.196659 0.303773 0.369439 0.039 Uiso 0.201(5) 1 d R . P A 2
C10A C 0.1722(17) 0.3786(12) 0.5063(9) 0.031(2) Uani 0.201(5) 1 d D U P A 2
C15A C 0.0983(19) 0.3589(12) 0.5839(11) 0.039(2) Uani 0.201(5) 1 d D U P A 2
H15A H 0.025286 0.286850 0.584932 0.046 Uiso 0.201(5) 1 calc R . P A 2
C14A C 0.130(2) 0.4447(16) 0.6619(11) 0.047(2) Uani 0.201(5) 1 d D U P A 2
H14A H 0.081221 0.431659 0.716862 0.056 Uiso 0.201(5) 1 calc R . P A 2
C13A C 0.237(4) 0.552(3) 0.657(2) 0.045(3) Uani 0.201(5) 1 d D U P A 2
H13A H 0.257875 0.613846 0.707692 0.054 Uiso 0.201(5) 1 calc R . P A 2
C12A C 0.311(4) 0.567(2) 0.5769(16) 0.043(3) Uani 0.201(5) 1 d D U P A 2
H12A H 0.388529 0.636539 0.574247 0.051 Uiso 0.201(5) 1 calc R . P A 2
C11A C 0.273(2) 0.4822(14) 0.5021(11) 0.042(3) Uani 0.201(5) 1 d D U P A 2
H11A H 0.317695 0.495627 0.446199 0.050 Uiso 0.201(5) 1 calc R . P A 2

loop_
_atom_site_aniso_label
_atom_site_aniso_U_11
_atom_site_aniso_U_22
_atom_site_aniso_U_33
_atom_site_aniso_U_23
_atom_site_aniso_U_13
_atom_site_aniso_U_12
S1 0.0209(2) 0.0274(2) 0.0375(3) 0.00867(19) 0.00412(18) 0.00378(17)
O1 0.0296(7) 0.0277(7) 0.0311(7) 0.0060(5) 0.0066(5) 0.0089(5)
O2 0.0225(7) 0.0319(7) 0.0520(9) 0.0071(6) -0.0017(6) -0.0005(6)
O3 0.0312(7) 0.0432(8) 0.0362(8) 0.0157(6) 0.0090(6) 0.0079(6)
O4 0.0228(6) 0.0522(9) 0.0267(7) 0.0117(6) 0.0032(5) 0.0091(6)
N1 0.0194(7) 0.0268(7) 0.0289(8) 0.0032(6) -0.0001(6) 0.0034(6)
C1 0.0236(9) 0.0267(9) 0.0284(9) 0.0046(7) -0.0016(7) 0.0020(7)
C2 0.0270(9) 0.0273(9) 0.0403(11) 0.0035(8) -0.0017(8) 0.0036(8)
C3 0.0312(10) 0.0352(11) 0.0438(12) 0.0120(9) -0.0096(9) 0.0043(9)
C4 0.0352(11) 0.0518(13) 0.0342(11) 0.0163(10) -0.0034(9) 0.0041(10)
C5 0.0295(10) 0.0509(13) 0.0291(10) 0.0079(9) 0.0007(8) 0.0082(9)
C6 0.0235(9) 0.0306(9) 0.0279(9) 0.0035(8) -0.0028(7) 0.0043(7)
C7 0.0228(9) 0.0365(10) 0.0248(9) 0.0012(8) 0.0006(7) 0.0072(8)
C8 0.0259(13) 0.0263(14) 0.0242(13) 0.0068(10) 0.0014(10) 0.0048(10)
C9 0.0264(12) 0.0305(12) 0.0317(13) 0.0004(10) 0.0038(10) 0.0032(10)
C10 0.0278(15) 0.0297(14) 0.0348(18) 0.0016(13) 0.0032(13) 0.0074(11)
C11 0.0434(18) 0.0328(18) 0.0461(19) 0.0028(14) 0.0129(14) 0.0069(15)
C12 0.050(3) 0.030(2) 0.059(3) 0.0008(17) 0.0091(19) 0.0029(16)
C13 0.050(3) 0.0350(16) 0.047(3) -0.0087(17) -0.0011(17) 0.0101(16)
C14 0.062(2) 0.049(2) 0.0405(19) -0.0120(15) 0.0101(16) 0.0034(16)
C15 0.0448(17) 0.0438(16) 0.0386(18) -0.0052(14) 0.0109(14) -0.0019(13)
C16 0.0215(9) 0.0412(11) 0.0283(10) 0.0079(8) 0.0007(7) 0.0063(8)
C17 0.0201(8) 0.0272(9) 0.0265(9) 0.0045(7) 0.0012(7) 0.0027(7)
C18 0.0560(15) 0.0291(11) 0.0556(15) 0.0044(10) 0.0053(12) -0.0024(10)
C19 0.0266(9) 0.0273(9) 0.0305(10) 0.0015(8) -0.0008(7) 0.0035(7)
C20 0.0218(8) 0.0257(9) 0.0252(9) 0.0045(7) 0.0033(7) 0.0048(7)
C21 0.0259(9) 0.0280(9) 0.0288(10) 0.0031(7) -0.0009(7) 0.0003(7)
C22 0.0268(9) 0.0240(9) 0.0328(10) 0.0029(7) 0.0033(8) 0.0016(7)
C23 0.0250(9) 0.0276(9) 0.0301(10) 0.0053(7) 0.0052(7) 0.0065(7)
C24 0.0283(9) 0.0282(9) 0.0349(10) 0.0034(8) -0.0051(8) 0.0041(8)
C25 0.0267(9) 0.0241(9) 0.0336(10) 0.0030(7) -0.0016(8) 0.0019(7)
C26 0.0244(9) 0.0275(9) 0.0378(11) 0.0079(8) 0.0017(8) 0.0043(7)
C27 0.0267(9) 0.0281(10) 0.0477(12) 0.0084(9) 0.0061(9) 0.0037(8)
C28 0.0299(10) 0.0276(10) 0.0680(16) 0.0170(10) 0.0073(10) 0.0050(8)
C29 0.0341(11) 0.0389(12) 0.0684(17) 0.0276(12) -0.0078(11) 0.0004(9)
C30 0.0584(15) 0.0435(13) 0.0481(14) 0.0168(11) -0.0144(12) -0.0010(11)
C31 0.0484(13) 0.0318(11) 0.0422(12) 0.0079(9) -0.0072(10) 0.0046(10)
C8A 0.021(4) 0.035(4) 0.025(4) 0.006(3) 0.007(3) 0.006(3)
C9A 0.031(4) 0.036(4) 0.032(4) 0.002(3) 0.004(3) 0.009(3)
C10A 0.028(4) 0.028(4) 0.036(4) 0.004(4) 0.002(4) 0.003(3)
C15A 0.039(4) 0.036(4) 0.040(5) 0.000(4) 0.013(4) -0.007(4)
C14A 0.052(4) 0.045(4) 0.043(4) -0.004(4) 0.016(4) 0.003(4)
C13A 0.051(4) 0.035(4) 0.046(5) -0.009(4) 0.003(4) 0.005(4)
C12A 0.047(4) 0.033(4) 0.048(4) 0.000(4) 0.009(4) 0.001(4)
C11A 0.044(4) 0.037(5) 0.045(4) 0.004(4) 0.008(4) 0.003(4)

loop_
_atom_type_symbol
_atom_type_description
_atom_type_scat_dispersion_real
_atom_type_scat_dispersion_imag
_atom_type_scat_source
C C 0.0033 0.0016 'International Tables Vol C Tables 4.2.6.8 and 6.1.1.4'
H H 0.0000 0.0000 'International Tables Vol C Tables 4.2.6.8 and 6.1.1.4'
N N 0.0061 0.0033 'International Tables Vol C Tables 4.2.6.8 and 6.1.1.4'
O O 0.0106 0.0060 'International Tables Vol C Tables 4.2.6.8 and 6.1.1.4'
S S 0.1246 0.1234 'International Tables Vol C Tables 4.2.6.8 and 6.1.1.4'

loop_
_geom_angle_atom_site_label_1
_geom_angle_atom_site_label_2
_geom_angle_atom_site_label_3
_geom_angle
_geom_angle_site_symmetry_1
_geom_angle_site_symmetry_3
_geom_angle_publ_flag
O1 S1 N1 103.65(8) . . ?
O2 S1 O1 106.51(8) . . ?
O2 S1 N1 107.90(9) . . ?
O3 S1 O1 105.34(9) . . ?
O3 S1 O2 121.40(9) . . ?
O3 S1 N1 110.53(9) . . ?
C1 O1 S1 115.01(11) . . ?
C7 O4 C16 107.12(14) . . ?
C7 N1 S1 115.72(12) . . ?
C7 N1 C17 110.52(14) . . ?
C17 N1 S1 123.52(12) . . ?
C2 C1 O1 115.67(17) . . ?
C2 C1 C6 122.18(18) . . ?
C6 C1 O1 122.14(16) . . ?
C1 C2 H2 120.5 . . ?
C1 C2 C3 119.04(19) . . ?
C3 C2 H2 120.5 . . ?
C2 C3 H3 120.0 . . ?
C2 C3 C4 120.01(19) . . ?
C4 C3 H3 120.0 . . ?
C3 C4 H4 120.1 . . ?
C5 C4 C3 119.9(2) . . ?
C5 C4 H4 120.1 . . ?
C4 C5 H5 119.5 . . ?
C4 C5 C6 121.1(2) . . ?
C6 C5 H5 119.5 . . ?
C1 C6 C5 117.72(17) . . ?
C1 C6 C7 123.75(17) . . ?
C5 C6 C7 118.48(17) . . ?
O4 C7 N1 103.28(14) . . ?
O4 C7 C6 106.13(15) . . ?
O4 C7 C8 115.03(18) . . ?
O4 C7 C8A 96.3(5) . . ?
N1 C7 C6 112.62(15) . . ?
N1 C7 C8 106.04(18) . . ?
C6 C7 C8 113.42(17) . . ?
C8A C7 N1 128.4(5) . . ?
C8A C7 C6 106.7(5) . . ?
C7 C8 H8 118.8 . . ?
C9 C8 C7 122.4(3) . . ?
C9 C8 H8 118.8 . . ?
C8 C9 H9 116.9 . . ?
C8 C9 C10 126.3(3) . . ?
C10 C9 H9 116.9 . . ?
C11 C10 C9 123.3(3) . . ?
C11 C10 C15 118.2(3) . . ?
C15 C10 C9 118.5(3) . . ?
C10 C11 H11 119.9 . . ?
C10 C11 C12 120.1(3) . . ?
C12 C11 H11 119.9 . . ?
C11 C12 H12 119.7 . . ?
C13 C12 C11 120.7(4) . . ?
C13 C12 H12 119.7 . . ?
C12 C13 H13 120.3 . . ?
C14 C13 C12 119.5(5) . . ?
C14 C13 H13 120.3 . . ?
C13 C14 H14 119.6 . . ?
C13 C14 C15 120.7(4) . . ?
C15 C14 H14 119.6 . . ?
C10 C15 H15 119.6 . . ?
C14 C15 C10 120.8(3) . . ?
C14 C15 H15 119.6 . . ?
O4 C16 H16A 110.8 . . ?
O4 C16 H16B 110.8 . . ?
O4 C16 C17 104.98(14) . . ?
H16A C16 H16B 108.8 . . ?
C17 C16 H16A 110.8 . . ?
C17 C16 H16B 110.8 . . ?
N1 C17 C16 96.73(14) . . ?
N1 C17 C19 111.45(14) . . ?
N1 C17 C20 111.49(14) . . ?
C19 C17 C16 114.16(16) . . ?
C19 C17 C20 112.24(15) . . ?
C20 C17 C16 109.84(14) . . ?
H18A C18 H18B 120.0 . . ?
C19 C18 H18A 120.0 . . ?
C19 C18 H18B 120.0 . . ?
C17 C19 H19 116.5 . . ?
C18 C19 C17 127.0(2) . . ?
C18 C19 H19 116.5 . . ?
C21 C20 C17 121.64(16) . . ?
C25 C20 C17 119.91(16) . . ?
C25 C20 C21 118.36(17) . . ?
C20 C21 H21 119.7 . . ?
C22 C21 C20 120.65(17) . . ?
C22 C21 H21 119.7 . . ?
C21 C22 H22 119.3 . . ?
C21 C22 C23 121.45(17) . . ?
C23 C22 H22 119.3 . . ?
C22 C23 C24 117.70(17) . . ?
C22 C23 C26 120.63(17) . . ?
C24 C23 C26 121.67(17) . . ?
C23 C24 H24 119.5 . . ?
C25 C24 C23 120.93(18) . . ?
C25 C24 H24 119.5 . . ?
C20 C25 H25 119.5 . . ?
C24 C25 C20 120.91(17) . . ?
C24 C25 H25 119.5 . . ?
C27 C26 C23 120.88(18) . . ?
C31 C26 C23 121.06(18) . . ?
C31 C26 C27 118.06(19) . . ?
C26 C27 H27 119.5 . . ?
C28 C27 C26 121.0(2) . . ?
C28 C27 H27 119.5 . . ?
C27 C28 H28 119.8 . . ?
C29 C28 C27 120.4(2) . . ?
C29 C28 H28 119.8 . . ?
C28 C29 H29 120.2 . . ?
C28 C29 C30 119.6(2) . . ?
C30 C29 H29 120.2 . . ?
C29 C30 H30 119.9 . . ?
C29 C30 C31 120.2(2) . . ?
C31 C30 H30 119.9 . . ?
C26 C31 C30 120.7(2) . . ?
C26 C31 H31 119.7 . . ?
C30 C31 H31 119.7 . . ?
C7 C8A H8A 116.2 . . ?
C9A C8A C7 118.1(10) . . ?
C9A C8A H8A 118.4 . . ?
C8A C9A H9A 117.5 . . ?
C8A C9A C10A 121.6(10) . . ?
C10A C9A H9A 117.8 . . ?
C15A C10A C9A 121.2(12) . . ?
C11A C10A C9A 117.3(12) . . ?
C11A C10A C15A 121.2(12) . . ?
C10A C15A H15A 120.0 . . ?
C10A C15A C14A 120.0(12) . . ?
C14A C15A H15A 120.0 . . ?
C15A C14A H14A 121.0 . . ?
C15A C14A C13A 118.0(17) . . ?
C13A C14A H14A 121.0 . . ?
C14A C13A H13A 120.1 . . ?
C12A C13A C14A 120(2) . . ?
C12A C13A H13A 120.1 . . ?
C13A C12A H12A 120.0 . . ?
C11A C12A C13A 120(2) . . ?
C11A C12A H12A 120.0 . . ?
C10A C11A C12A 120.8(15) . . ?
C10A C11A H11A 119.6 . . ?
C12A C11A H11A 119.6 . . ?

loop_
_geom_bond_atom_site_label_1
_geom_bond_atom_site_label_2
_geom_bond_distance
_geom_bond_site_symmetry_2
_geom_bond_publ_flag
S1 O1 1.6045(14) . ?
S1 O2 1.4219(15) . ?
S1 O3 1.4130(15) . ?
S1 N1 1.6123(16) . ?
O1 C1 1.411(2) . ?
O4 C7 1.425(2) . ?
O4 C16 1.427(2) . ?
N1 C7 1.495(2) . ?
N1 C17 1.509(2) . ?
C1 C2 1.384(3) . ?
C1 C6 1.386(3) . ?
C2 H2 0.9500 . ?
C2 C3 1.384(3) . ?
C3 H3 0.9500 . ?
C3 C4 1.388(3) . ?
C4 H4 0.9500 . ?
C4 C5 1.385(3) . ?
C5 H5 0.9500 . ?
C5 C6 1.389(3) . ?
C6 C7 1.524(3) . ?
C7 C8 1.527(3) . ?
C7 C8A 1.491(10) . ?
C8 H8 0.9500 . ?
C8 C9 1.330(4) . ?
C9 H9 0.9500 . ?
C9 C10 1.469(4) . ?
C10 C11 1.389(4) . ?
C10 C15 1.393(4) . ?
C11 H11 0.9500 . ?
C11 C12 1.400(5) . ?
C12 H12 0.9500 . ?
C12 C13 1.373(6) . ?
C13 H13 0.9500 . ?
C13 C14 1.365(6) . ?
C14 H14 0.9500 . ?
C14 C15 1.388(4) . ?
C15 H15 0.9500 . ?
C16 H16A 0.9900 . ?
C16 H16B 0.9900 . ?
C16 C17 1.536(3) . ?
C17 C19 1.516(2) . ?
C17 C20 1.521(2) . ?
C18 H18A 0.9500 . ?
C18 H18B 0.9500 . ?
C18 C19 1.312(3) . ?
C19 H19 0.9500 . ?
C20 C21 1.391(2) . ?
C20 C25 1.389(3) . ?
C21 H21 0.9500 . ?
C21 C22 1.382(3) . ?
C22 H22 0.9500 . ?
C22 C23 1.391(3) . ?
C23 C24 1.395(3) . ?
C23 C26 1.484(3) . ?
C24 H24 0.9500 . ?
C24 C25 1.387(3) . ?
C25 H25 0.9500 . ?
C26 C27 1.395(3) . ?
C26 C31 1.391(3) . ?
C27 H27 0.9500 . ?
C27 C28 1.384(3) . ?
C28 H28 0.9500 . ?
C28 C29 1.377(3) . ?
C29 H29 0.9500 . ?
C29 C30 1.379(3) . ?
C30 H30 0.9500 . ?
C30 C31 1.394(3) . ?
C31 H31 0.9500 . ?
C8A H8A 0.9500 . ?
C8A C9A 1.284(17) . ?
C9A H9A 0.9501 . ?
C9A C10A 1.508(13) . ?
C10A C15A 1.364(13) . ?
C10A C11A 1.357(13) . ?
C15A H15A 0.9500 . ?
C15A C14A 1.397(15) . ?
C14A H14A 0.9500 . ?
C14A C13A 1.423(18) . ?
C13A H13A 0.9500 . ?
C13A C12A 1.379(18) . ?
C12A H12A 0.9500 . ?
C12A C11A 1.360(17) . ?
C11A H11A 0.9500 . ?

loop_
_geom_torsion_atom_site_label_1
_geom_torsion_atom_site_label_2
_geom_torsion_atom_site_label_3
_geom_torsion_atom_site_label_4
_geom_torsion
_geom_torsion_site_symmetry_1
_geom_torsion_site_symmetry_2
_geom_torsion_site_symmetry_3
_geom_torsion_site_symmetry_4
_geom_torsion_publ_flag
S1 O1 C1 C2 -155.72(14) . . . . ?
S1 O1 C1 C6 25.6(2) . . . . ?
S1 N1 C7 O4 -147.28(12) . . . . ?
S1 N1 C7 C6 -33.23(19) . . . . ?
S1 N1 C7 C8 91.37(17) . . . . ?
S1 N1 C7 C8A 103.4(6) . . . . ?
S1 N1 C17 C16 166.96(13) . . . . ?
S1 N1 C17 C19 47.7(2) . . . . ?
S1 N1 C17 C20 -78.60(17) . . . . ?
O1 S1 N1 C7 56.78(14) . . . . ?
O1 S1 N1 C17 -85.02(15) . . . . ?
O1 C1 C2 C3 -178.66(17) . . . . ?
O1 C1 C6 C5 -179.20(17) . . . . ?
O1 C1 C6 C7 3.3(3) . . . . ?
O2 S1 O1 C1 61.75(14) . . . . ?
O2 S1 N1 C7 -55.91(15) . . . . ?
O2 S1 N1 C17 162.29(14) . . . . ?
O3 S1 O1 C1 -168.10(12) . . . . ?
O3 S1 N1 C7 169.21(13) . . . . ?
O3 S1 N1 C17 27.41(16) . . . . ?
O4 C7 C8 C9 16.5(3) . . . . ?
O4 C7 C8A C9A -115.6(9) . . . . ?
O4 C16 C17 N1 -38.48(17) . . . . ?
O4 C16 C17 C19 78.68(19) . . . . ?
O4 C16 C17 C20 -154.25(15) . . . . ?
N1 S1 O1 C1 -51.95(14) . . . . ?
N1 C7 C8 C9 129.9(2) . . . . ?
N1 C7 C8A C9A -3.1(13) . . . . ?
N1 C17 C19 C18 98.8(2) . . . . ?
N1 C17 C20 C21 -20.6(2) . . . . ?
N1 C17 C20 C25 163.02(16) . . . . ?
C1 C2 C3 C4 -1.7(3) . . . . ?
C1 C6 C7 O4 112.90(19) . . . . ?
C1 C6 C7 N1 0.6(3) . . . . ?
C1 C6 C7 C8 -119.8(2) . . . . ?
C1 C6 C7 C8A -145.2(6) . . . . ?
C2 C1 C6 C5 2.2(3) . . . . ?
C2 C1 C6 C7 -175.30(18) . . . . ?
C2 C3 C4 C5 1.0(3) . . . . ?
C3 C4 C5 C6 1.3(3) . . . . ?
C4 C5 C6 C1 -2.9(3) . . . . ?
C4 C5 C6 C7 174.75(19) . . . . ?
C5 C6 C7 O4 -64.5(2) . . . . ?
C5 C6 C7 N1 -176.85(17) . . . . ?
C5 C6 C7 C8 62.7(3) . . . . ?
C5 C6 C7 C8A 37.3(6) . . . . ?
C6 C1 C2 C3 0.1(3) . . . . ?
C6 C7 C8 C9 -106.0(3) . . . . ?
C6 C7 C8A C9A 135.5(9) . . . . ?
C7 O4 C16 C17 42.12(19) . . . . ?
C7 N1 C17 C16 23.46(17) . . . . ?
C7 N1 C17 C19 -95.82(17) . . . . ?
C7 N1 C17 C20 137.90(15) . . . . ?
C7 C8 C9 C10 174.5(2) . . . . ?
C7 C8A C9A C10A -176.4(9) . . . . ?
C8 C9 C10 C11 19.9(5) . . . . ?
C8 C9 C10 C15 -158.3(3) . . . . ?
C9 C10 C11 C12 -176.1(4) . . . . ?
C9 C10 C15 C14 176.4(3) . . . . ?
C10 C11 C12 C13 0.0(9) . . . . ?
C11 C10 C15 C14 -1.9(5) . . . . ?
C11 C12 C13 C14 -2.2(11) . . . . ?
C12 C13 C14 C15 2.4(10) . . . . ?
C13 C14 C15 C10 -0.3(7) . . . . ?
C15 C10 C11 C12 2.1(6) . . . . ?
C16 O4 C7 N1 -25.28(18) . . . . ?
C16 O4 C7 C6 -143.94(15) . . . . ?
C16 O4 C7 C8 89.8(2) . . . . ?
C16 O4 C7 C8A 106.7(5) . . . . ?
C16 C17 C19 C18 -9.6(3) . . . . ?
C16 C17 C20 C21 85.4(2) . . . . ?
C16 C17 C20 C25 -91.0(2) . . . . ?
C17 N1 C7 O4 -0.68(18) . . . . ?
C17 N1 C7 C6 113.37(16) . . . . ?
C17 N1 C7 C8 -122.03(17) . . . . ?
C17 N1 C7 C8A -110.0(6) . . . . ?
C17 C20 C21 C22 -177.72(16) . . . . ?
C17 C20 C25 C24 177.09(17) . . . . ?
C19 C17 C20 C21 -146.42(17) . . . . ?
C19 C17 C20 C25 37.2(2) . . . . ?
C20 C17 C19 C18 -135.4(2) . . . . ?
C20 C21 C22 C23 0.7(3) . . . . ?
C21 C20 C25 C24 0.6(3) . . . . ?
C21 C22 C23 C24 0.5(3) . . . . ?
C21 C22 C23 C26 -179.58(17) . . . . ?
C22 C23 C24 C25 -1.2(3) . . . . ?
C22 C23 C26 C27 -37.5(3) . . . . ?
C22 C23 C26 C31 142.8(2) . . . . ?
C23 C24 C25 C20 0.7(3) . . . . ?
C23 C26 C27 C28 -178.56(18) . . . . ?
C23 C26 C31 C30 178.0(2) . . . . ?
C24 C23 C26 C27 142.4(2) . . . . ?
C24 C23 C26 C31 -37.3(3) . . . . ?
C25 C20 C21 C22 -1.3(3) . . . . ?
C26 C23 C24 C25 178.89(18) . . . . ?
C26 C27 C28 C29 0.2(3) . . . . ?
C27 C26 C31 C30 -1.7(3) . . . . ?
C27 C28 C29 C30 -1.0(3) . . . . ?
C28 C29 C30 C31 0.4(4) . . . . ?
C29 C30 C31 C26 0.9(4) . . . . ?
C31 C26 C27 C28 1.1(3) . . . . ?
C8A C9A C10A C15A -29.4(18) . . . . ?
C8A C9A C10A C11A 145.7(13) . . . . ?
C9A C10A C15A C14A 173.0(13) . . . . ?
C9A C10A C11A C12A -172(2) . . . . ?
C10A C15A C14A C13A 1(3) . . . . ?
C15A C10A C11A C12A 3(3) . . . . ?
C15A C14A C13A C12A -2(4) . . . . ?
C14A C13A C12A C11A 4(5) . . . . ?
C13A C12A C11A C10A -4(4) . . . . ?
C11A C10A C15A C14A -2(2) . . . . ?
